data_9017115
loop_
_publ_author_name
'Merlini, M.'
'Hanfland, M.'
'Gemmi, M.'

_publ_section_title
;
 The MnCO3-II high-pressure polymorph of rhodocrosite
 Note: Sample run1-p12
 Note: P = 44.01 GPa
;
_journal_name_full 'American Mineralogist'
_journal_page_first 2625
_journal_page_last 2629
_journal_volume 100
_journal_year 2015
_chemical_compound_source 'Sardegna, Italy'
_chemical_formula_sum 'C Ca0.04 Mn0.96 O3'
_chemical_name_mineral Rhodocrosite
_space_group_IT_number 2
_space_group_name_Hall '-P 1'
_space_group_name_H-M_alt 'P -1'
_symmetry_space_group_name_H-M 'P -1'
_cell_angle_alpha 101.87
_cell_angle_beta 95.29
_cell_angle_gamma 89.73
_cell_length_a 2.934
_cell_length_b 4.839
_cell_length_c 5.557
_cell_formula_units_Z 2
_cell_volume 76.872
_database_code_amcsd 0020354
_diffrn_ambient_pressure 4.401e+07
_exptl_crystal_density_diffrn 4.940
_cod_data_source_file inputs/fixed/downloads/05/05836.cif
_cod_data_source_block 05836
_cod_original_formula_sum '(Mn.96 Ca.04) C O3'
_cod_database_code 9017115

loop_
_space_group_symop_operation_xyz
x,y,z
-x,-y,-z

loop_
_atom_site_aniso_label
_atom_site_aniso_U_11
_atom_site_aniso_U_22
_atom_site_aniso_U_33
_atom_site_aniso_U_12
_atom_site_aniso_U_13
_atom_site_aniso_U_23
Mn1 0.03000 0.02600 0.02100 0.01100 0.00500 0.00300
Ca1 0.03000 0.02600 0.02100 0.01100 0.00500 0.00300

loop_
_atom_site_label
_atom_site_fract_x
_atom_site_fract_y
_atom_site_fract_z
_atom_site_occupancy
_atom_site_U_iso_or_equiv
Mn1 0.19300 0.30300 0.72640 0.96000 0.02600
Ca1 0.19300 0.30300 0.72640 0.04000 0.02600
C1 0.58900 0.80400 0.76600 1.00000 0.03200
O1 0.69300 0.04200 0.85500 1.00000 0.02200
O2 0.71900 0.60800 0.86700 1.00000 0.00400
O3 -0.35000 0.23300 0.43600 1.00000 0.02400

loop_
_cod_related_entry_id
_cod_related_entry_database
_cod_related_entry_code
1 AMCSD 0020354
